data_4301087
loop_
_publ_author_name
'Ai-xiang Tian'
'Jun Ying'
'Jun Peng'
'Jing-quan Sha'
'Hai-jun Pang'
'Peng-peng Zhang'
'Yuan Chen'
'Min Zhu'
'Zhong-min Su'

_publ_contact_author_address
;
Key Laboratory of Polyoxometalate Science 
of Ministry of Education Faculty of Chemistry,
Northeast Normal University, Changchun, Jilin,
130024, P. R. China
;
_publ_contact_author_email jpeng@nenu.edu.cn
_publ_contact_author_fax 86-4315099667
_publ_contact_author_name 'Peng,Jun '
_publ_contact_author_phone 86-4315099667
_publ_section_title
;
Assemblies of Copper Bis(triazole) Coordination Polymers Using the Same
Keggin Polyoxometalate Template
;
_journal_name_full 'Inorganic Chemistry'
_journal_page_first 100
_journal_page_last 110
_journal_paper_doi 10.1021/ic801338b
_journal_volume 48
_journal_year 2009
_chemical_formula_sum 'C24 H40 Cu2 N24 O44 Si W12'
_chemical_formula_weight 3730
_chemical_name_systematic
; 
 ? 
;
_space_group_IT_number 14
_symmetry_cell_setting monoclinic
_symmetry_space_group_name_Hall '-P 2yn'
_symmetry_space_group_name_H-M 'P 1 21/n 1'
_atom_sites_solution_hydrogens geom
_atom_sites_solution_primary direct
_atom_sites_solution_secondary difmap
_audit_creation_method SHELXL-97
_cell_angle_alpha 90.00
_cell_angle_beta 109.66(3)
_cell_angle_gamma 90.00
_cell_formula_units_Z 2
_cell_length_a 13.460(3)
_cell_length_b 16.745(3)
_cell_length_c 15.169(3)
_cell_measurement_temperature 293(2)
_cell_volume 3219.6(13)
_computing_structure_refinement 'SHELXL-97 (Sheldrick, 1997)'
_computing_structure_solution 'SHELXS-97 (Sheldrick, 1990)'
_diffrn_ambient_temperature 293(2)
_diffrn_measured_fraction_theta_full 0.989
_diffrn_measured_fraction_theta_max 0.989
_diffrn_measurement_device_type 'CCD area detector'
_diffrn_measurement_method 'CCD area detector'
_diffrn_radiation_monochromator graphite
_diffrn_radiation_source 'fine-focus sealed tube'
_diffrn_radiation_type MoK\a
_diffrn_radiation_wavelength 0.71073
_diffrn_reflns_av_R_equivalents 0.0815
_diffrn_reflns_av_sigmaI/netI 0.0731
_diffrn_reflns_limit_h_max 17
_diffrn_reflns_limit_h_min -17
_diffrn_reflns_limit_k_max 21
_diffrn_reflns_limit_k_min -20
_diffrn_reflns_limit_l_max 19
_diffrn_reflns_limit_l_min -19
_diffrn_reflns_number 28989
_diffrn_reflns_theta_full 27.49
_diffrn_reflns_theta_max 27.49
_diffrn_reflns_theta_min 3.02
_diffrn_standards_decay_% 0
_diffrn_standards_interval_count 0
_diffrn_standards_interval_time .
_diffrn_standards_number 0
_exptl_absorpt_coefficient_mu 22.119
_exptl_absorpt_correction_T_max 0.137
_exptl_absorpt_correction_T_min 0.052
_exptl_absorpt_correction_type numerical
_exptl_absorpt_process_details 'ABSCOR by T.Higashi    8  March, 1995'
_exptl_crystal_colour blue
_exptl_crystal_density_diffrn 3.839
_exptl_crystal_density_meas ?
_exptl_crystal_density_method 'not measured'
_exptl_crystal_description block
_exptl_crystal_F_000 3312
_exptl_crystal_size_max 0.28
_exptl_crystal_size_mid 0.12
_exptl_crystal_size_min 0.09
_refine_diff_density_max 5.024
_refine_diff_density_min -6.901
_refine_diff_density_rms 0.428
_refine_ls_extinction_method none
_refine_ls_goodness_of_fit_ref 1.053
_refine_ls_hydrogen_treatment refal
_refine_ls_matrix_type full
_refine_ls_number_parameters 469
_refine_ls_number_reflns 7318
_refine_ls_number_restraints 0
_refine_ls_restrained_S_all 1.053
_refine_ls_R_factor_all 0.0872
_refine_ls_R_factor_gt 0.0692
_refine_ls_shift/su_max 0.012
_refine_ls_shift/su_mean 0.000
_refine_ls_structure_factor_coef Fsqd
_refine_ls_weighting_details 'calc w=1/[\s^2^(Fo^2^)+(0.0460P)^2^+192.2515P] where P=(Fo^2^+2Fc^2^)/3'
_refine_ls_weighting_scheme calc
_refine_ls_wR_factor_gt 0.1507
_refine_ls_wR_factor_ref 0.1604
_reflns_number_gt 5892
_reflns_number_total 7393
_reflns_threshold_expression >2sigma(I)
_cod_data_source_file ic801338b_si_002_2.cif
_cod_data_source_block compound-2
_cod_depositor_comments
;
The following automatic conversions were performed:

'_exptl_crystal_density_meas' value 'none' was changed to '?' - the
value is perceived as not measured.

Automatic conversion script
Id: cif_fix_values 3008 2015-01-20 13:52:24Z robertas 
;
_cod_original_cell_volume 3219.6(11)
_cod_original_sg_symbol_H-M 'P 21/n'
_cod_database_code 4301087

loop_
_symmetry_equiv_pos_as_xyz
'x, y, z'
'-x+1/2, y+1/2, -z+1/2'
'-x, -y, -z'
'x-1/2, -y-1/2, z-1/2'

loop_
_atom_site_label
_atom_site_type_symbol
_atom_site_fract_x
_atom_site_fract_y
_atom_site_fract_z
_atom_site_U_iso_or_equiv
_atom_site_adp_type
_atom_site_occupancy
_atom_site_symmetry_multiplicity
_atom_site_calc_flag
_atom_site_refinement_flags
_atom_site_disorder_assembly
_atom_site_disorder_group
Si1 Si 1.0000 0.5000 0.5000 0.0220(12) Uani 1 2 d S . .
W1 W 0.82114(5) 0.56529(4) 0.28380(4) 0.02727(17) Uani 1 1 d . . .
W2 W 1.08887(6) 0.53564(5) 0.31018(5) 0.03168(18) Uani 1 1 d . . .
W3 W 1.01557(7) 0.69703(5) 0.42455(6) 0.0407(2) Uani 1 1 d . . .
W4 W 0.81598(6) 0.36594(6) 0.35422(5) 0.0435(2) Uani 1 1 d . . .
W5 W 0.73016(5) 0.51921(5) 0.47009(6) 0.0375(2) Uani 1 1 d . . .
W6 W 0.91438(8) 0.66007(6) 0.60495(6) 0.0535(3) Uani 1 1 d . . .
Cu1 Cu 0.8322(2) 1.00250(11) 0.66007(14) 0.0367(6) Uani 1 1 d . . .
OW1 O 0.9708(14) 1.0317(10) 0.6147(12) 0.062(4) Uani 1 1 d . . .
O1' O 1.0243(15) 0.5969(12) 0.5310(13) 0.018(4) Uani 0.50 1 d P . .
O1 O 0.9139(15) 0.5194(12) 0.5540(14) 0.019(4) Uani 0.50 1 d P . .
O2' O 0.8844(15) 0.4957(13) 0.4222(15) 0.022(4) Uani 0.50 1 d P . .
O2 O 0.9832(17) 0.5483(11) 0.4123(14) 0.019(4) Uani 0.50 1 d P . .
OW2 O 0.5390(19) 0.6087(14) 0.0594(18) 0.097(7) Uani 1 1 d . . .
O3 O 1.0656(15) 0.666(2) 0.6679(13) 0.126(12) Uani 1 1 d . . .
O4 O 1.1375(14) 0.697(2) 0.5318(12) 0.124(12) Uani 1 1 d . . .
O5 O 0.9327(16) 0.712(2) 0.5029(13) 0.147(15) Uani 1 1 d . . .
O6 O 0.791(2) 0.6207(12) 0.5286(14) 0.116(11) Uani 1 1 d . . .
O7 O 0.7387(15) 0.5952(14) 0.1802(11) 0.091(8) Uani 1 1 d . . .
O8 O 0.7818(19) 0.4721(10) 0.5877(14) 0.104(9) Uani 1 1 d . . .
O9 O 0.7356(17) 0.5682(9) 0.3566(14) 0.077(7) Uani 1 1 d . . .
O10 O 1.079(2) 0.4226(11) 0.3113(15) 0.112(10) Uani 1 1 d . . .
O11 O 1.0202(16) 0.7892(8) 0.3875(16) 0.077(6) Uani 1 1 d . . .
O12 O 0.7989(19) 0.4521(9) 0.2730(17) 0.091(8) Uani 1 1 d . . .
O13 O 0.7302(17) 0.4232(10) 0.4131(15) 0.079(7) Uani 1 1 d . . .
O14 O 0.8727(13) 0.7327(9) 0.6577(11) 0.052(4) Uani 1 1 d . . .
O15 O 0.6024(11) 0.5307(12) 0.4534(12) 0.066(5) Uani 1 1 d . . .
O16 O 0.8854(12) 0.6597(9) 0.3368(14) 0.059(4) Uani 1 1 d . . .
O17 O 0.7283(15) 0.3021(9) 0.2879(10) 0.057(5) Uani 1 1 d . . .
O18 O 1.1339(12) 0.5523(13) 0.2221(10) 0.068(6) Uani 1 1 d . . .
O19 O 0.9431(12) 0.5435(8) 0.2505(14) 0.057(5) Uani 1 1 d . . .
O20 O 1.0849(11) 0.6405(9) 0.3579(12) 0.053(4) Uani 1 1 d . . .
C1 C 0.7179(18) 0.8593(15) 0.5539(16) 0.052(6) Uani 1 1 d . . .
H1A H 0.6966 0.8406 0.6024 0.062 Uiso 1 1 calc R . .
C2 C 0.786(3) 0.9214(14) 0.4723(16) 0.086(12) Uani 1 1 d . . .
H2A H 0.8285 0.9568 0.4535 0.103 Uiso 1 1 calc R . .
C3 C 0.625(3) 0.755(2) 0.445(2) 0.120(16) Uani 1 1 d . . .
H3A H 0.6668 0.7098 0.4770 0.144 Uiso 1 1 calc R . .
H3B H 0.5660 0.7606 0.4672 0.144 Uiso 1 1 calc R . .
C4 C 0.590(3) 0.741(3) 0.358(3) 0.106(12) Uiso 1 1 d . . .
H4A H 0.6498 0.7256 0.3384 0.127 Uiso 1 1 calc R . .
H4B H 0.5617 0.7898 0.3253 0.127 Uiso 1 1 calc R . .
C7 C 0.971(2) 1.1106(16) 0.8013(17) 0.059(6) Uiso 1 1 d . . .
H7A H 1.0313 1.0841 0.8002 0.071 Uiso 1 1 calc R . .
C8 C 0.8203(16) 1.1470(13) 0.7805(16) 0.049(6) Uani 1 1 d . . .
H8A H 0.7470 1.1459 0.7600 0.059 Uiso 1 1 calc R . .
C9 C 1.070(3) 1.2210(17) 0.929(2) 0.099(14) Uani 1 1 d . . .
H9A H 1.0545 1.2318 0.9856 0.119 Uiso 1 1 calc R . .
H9B H 1.1353 1.1912 0.9438 0.119 Uiso 1 1 calc R . .
C10 C 1.073(2) 1.2874(19) 0.8819(19) 0.077(9) Uani 1 1 d . . .
H10A H 1.0027 1.3055 0.8443 0.092 Uiso 1 1 calc R . .
H10B H 1.1166 1.2822 0.8431 0.092 Uiso 1 1 calc R . .
C11 C 1.1144(17) 1.4342(11) 1.0572(14) 0.042(5) Uani 1 1 d . . .
H11A H 1.0870 1.4737 1.0855 0.050 Uiso 1 1 calc R . .
C12 C 1.2221(18) 1.3657(14) 1.0192(16) 0.049(5) Uiso 1 1 d . . .
H12A H 1.2831 1.3437 1.0133 0.059 Uiso 1 1 calc R . .
N1 N 0.7793(13) 0.9216(8) 0.5597(10) 0.037(4) Uani 1 1 d . . .
N2 N 0.6911(15) 0.8276(11) 0.4712(13) 0.050(5) Uani 1 1 d . . .
N3 N 0.729(2) 0.8684(14) 0.4186(14) 0.077(8) Uani 1 1 d . . .
N4 N 0.5092(16) 0.6781(8) 0.3248(11) 0.081(9) Uani 1 1 d G . .
N5 N 0.4374(17) 0.6664(12) 0.3651(13) 0.098(9) Uiso 1 1 d G . .
C5 C 0.3761(15) 0.6068(13) 0.3213(13) 0.113(15) Uani 1 1 d G . .
H5A H 0.3191 0.5862 0.3354 0.136 Uiso 1 1 calc R . .
N6 N 0.4101(12) 0.5817(9) 0.2538(9) 0.051(5) Uani 1 1 d G . .
C6 C 0.4924(13) 0.6257(10) 0.2560(10) 0.059(7) Uani 1 1 d G . .
H6A H 0.5316 0.6208 0.2161 0.071 Uiso 1 1 calc R . .
N7 N 0.8771(13) 1.0890(9) 0.7551(11) 0.037(4) Uani 1 1 d . . .
N8 N 0.9715(14) 1.1743(12) 0.8501(16) 0.064(7) Uani 1 1 d . . .
N9 N 0.8728(12) 1.2027(10) 0.8338(12) 0.042(4) Uani 1 1 d . . .
N10 N 1.1257(16) 1.3436(13) 0.9723(17) 0.070(7) Uani 1 1 d . . .
N11 N 1.0551(13) 1.3855(11) 0.9971(13) 0.048(4) Uani 1 1 d . . .
N12 N 1.2189(11) 1.4245(9) 1.0766(10) 0.029(3) Uiso 1 1 d . . .

loop_
_atom_site_aniso_label
_atom_site_aniso_U_11
_atom_site_aniso_U_22
_atom_site_aniso_U_33
_atom_site_aniso_U_23
_atom_site_aniso_U_13
_atom_site_aniso_U_12
Si1 0.025(3) 0.018(3) 0.017(3) -0.005(2) 0.001(2) 0.004(2)
W1 0.0267(3) 0.0300(4) 0.0198(3) 0.0071(3) 0.0009(2) -0.0004(3)
W2 0.0436(4) 0.0304(4) 0.0186(3) 0.0024(3) 0.0073(3) -0.0025(3)
W3 0.0514(5) 0.0293(4) 0.0413(4) 0.0168(3) 0.0157(4) 0.0068(4)
W4 0.0300(4) 0.0658(6) 0.0333(4) -0.0288(4) 0.0087(3) -0.0208(4)
W5 0.0188(3) 0.0300(4) 0.0548(5) -0.0088(4) 0.0007(3) 0.0018(3)
W6 0.0599(6) 0.0511(6) 0.0388(4) -0.0199(4) 0.0026(4) 0.0315(5)
Cu1 0.0572(14) 0.0060(9) 0.0234(10) -0.0033(8) -0.0173(10) 0.0023(9)
OW1 0.072(11) 0.042(9) 0.065(10) -0.012(8) 0.014(9) -0.001(9)
O1' 0.017(9) 0.021(11) 0.011(9) -0.002(8) -0.005(7) -0.012(8)
O1 0.013(9) 0.020(11) 0.018(9) -0.011(9) -0.002(8) -0.004(8)
O2' 0.012(9) 0.027(11) 0.027(11) -0.013(9) 0.006(8) -0.010(9)
O2 0.032(11) 0.003(9) 0.018(10) 0.000(8) 0.001(9) 0.002(8)
OW2 0.095(16) 0.084(16) 0.112(18) 0.009(14) 0.036(14) -0.003(13)
O3 0.049(11) 0.29(4) 0.042(10) 0.037(16) 0.024(9) 0.065(17)
O4 0.048(10) 0.29(4) 0.042(10) 0.036(15) 0.023(8) 0.070(16)
O5 0.054(11) 0.35(5) 0.041(10) 0.041(17) 0.019(9) 0.071(19)
O6 0.17(2) 0.043(11) 0.062(12) 0.008(9) -0.065(14) 0.002(13)
O7 0.080(13) 0.129(19) 0.029(8) 0.000(10) -0.028(8) 0.062(13)
O8 0.125(18) 0.029(9) 0.083(13) 0.008(9) -0.063(13) -0.003(11)
O9 0.136(17) 0.025(7) 0.113(15) -0.033(9) 0.101(15) -0.033(9)
O10 0.131(19) 0.030(9) 0.097(15) -0.008(10) -0.064(14) 0.011(11)
O11 0.082(13) 0.010(7) 0.125(17) 0.003(9) 0.015(12) -0.007(8)
O12 0.149(19) 0.028(8) 0.154(19) -0.045(10) 0.126(18) -0.056(10)
O13 0.126(17) 0.043(9) 0.111(15) -0.015(10) 0.099(15) -0.025(10)
O14 0.061(10) 0.032(8) 0.061(9) -0.022(7) 0.019(8) -0.002(7)
O15 0.030(7) 0.108(15) 0.071(11) 0.035(11) 0.030(7) 0.029(9)
O16 0.047(9) 0.039(8) 0.103(13) -0.013(9) 0.042(9) -0.006(7)
O17 0.096(13) 0.038(8) 0.035(7) -0.014(7) 0.018(8) -0.036(9)
O18 0.043(8) 0.132(17) 0.038(8) -0.038(9) 0.025(7) -0.049(10)
O19 0.040(8) 0.023(7) 0.111(14) -0.022(8) 0.029(9) -0.009(6)
O20 0.032(7) 0.038(8) 0.086(11) -0.030(8) 0.015(7) -0.011(6)
C1 0.047(12) 0.061(15) 0.046(12) -0.026(11) 0.015(10) -0.012(11)
C2 0.18(3) 0.034(12) 0.039(12) -0.014(10) 0.035(17) -0.066(18)
C3 0.18(4) 0.07(2) 0.064(18) -0.028(16) -0.02(2) -0.08(2)
C8 0.031(10) 0.047(13) 0.065(14) -0.033(11) 0.012(10) -0.010(9)
C9 0.18(4) 0.078(19) 0.071(17) 0.049(16) 0.09(2) 0.10(2)
C10 0.09(2) 0.10(2) 0.067(17) 0.041(16) 0.054(16) 0.034(18)
C11 0.048(11) 0.026(10) 0.039(10) -0.001(8) -0.003(9) 0.013(9)
N1 0.053(9) 0.005(6) 0.031(7) 0.003(6) -0.014(7) -0.001(6)
N2 0.050(10) 0.040(10) 0.052(11) -0.030(9) 0.007(9) -0.012(9)
N3 0.12(2) 0.064(15) 0.038(10) -0.019(10) 0.018(12) -0.044(15)
N4 0.15(2) 0.014(8) 0.040(10) -0.004(8) -0.019(13) -0.031(12)
C5 0.10(2) 0.16(4) 0.07(2) -0.09(2) 0.022(18) -0.06(3)
N6 0.065(12) 0.033(9) 0.028(8) 0.004(7) -0.021(8) -0.003(9)
C6 0.079(17) 0.040(13) 0.032(10) -0.015(9) -0.014(11) -0.023(12)
N7 0.039(8) 0.025(8) 0.033(8) -0.006(7) -0.007(7) 0.008(7)
N8 0.032(9) 0.050(12) 0.098(16) -0.061(12) 0.008(10) -0.004(8)
N9 0.024(7) 0.043(10) 0.057(10) -0.029(9) 0.010(7) 0.000(7)
N10 0.053(11) 0.064(13) 0.114(18) -0.074(14) 0.055(12) -0.039(10)
N11 0.036(9) 0.048(11) 0.053(10) -0.023(9) 0.006(8) -0.003(8)

loop_
_atom_type_symbol
_atom_type_description
_atom_type_scat_dispersion_real
_atom_type_scat_dispersion_imag
_atom_type_scat_source
C C 0.0033 0.0016 'International Tables Vol C Tables 4.2.6.8 and 6.1.1.4'
H H 0.0000 0.0000 'International Tables Vol C Tables 4.2.6.8 and 6.1.1.4'
N N 0.0061 0.0033 'International Tables Vol C Tables 4.2.6.8 and 6.1.1.4'
O O 0.0106 0.0060 'International Tables Vol C Tables 4.2.6.8 and 6.1.1.4'
Si Si 0.0817 0.0704 'International Tables Vol C Tables 4.2.6.8 and 6.1.1.4'
W W -0.8490 6.8722 'International Tables Vol C Tables 4.2.6.8 and 6.1.1.4'
Cu Cu 0.3201 1.2651 'International Tables Vol C Tables 4.2.6.8 and 6.1.1.4'

loop_
_geom_angle_atom_site_label_1
_geom_angle_atom_site_label_2
_geom_angle_atom_site_label_3
_geom_angle
_geom_angle_site_symmetry_1
_geom_angle_site_symmetry_3
_geom_angle_publ_flag
O2 Si1 O2 180.0(15) . 3_766 ?
O2 Si1 O2' 116.4(11) . 3_766 ?
O2 Si1 O2' 63.6(11) 3_766 3_766 ?
O2 Si1 O2' 63.6(11) . . ?
O2 Si1 O2' 116.4(11) 3_766 . ?
O2' Si1 O2' 180.000(3) 3_766 . ?
O2 Si1 O1 65.9(11) . 3_766 ?
O2 Si1 O1 114.1(11) 3_766 3_766 ?
O2' Si1 O1 73.0(10) 3_766 3_766 ?
O2' Si1 O1 107.0(10) . 3_766 ?
O2 Si1 O1 114.1(11) . . ?
O2 Si1 O1 65.9(11) 3_766 . ?
O2' Si1 O1 107.0(10) 3_766 . ?
O2' Si1 O1 73.0(10) . . ?
O1 Si1 O1 180.000(4) 3_766 . ?
O2 Si1 O1' 71.8(10) . . ?
O2 Si1 O1' 108.2(10) 3_766 . ?
O2' Si1 O1' 72.8(10) 3_766 . ?
O2' Si1 O1' 107.2(10) . . ?
O1 Si1 O1' 102.9(10) 3_766 . ?
O1 Si1 O1' 77.1(10) . . ?
O2 Si1 O1' 108.2(10) . 3_766 ?
O2 Si1 O1' 71.8(10) 3_766 3_766 ?
O2' Si1 O1' 107.2(10) 3_766 3_766 ?
O2' Si1 O1' 72.8(10) . 3_766 ?
O1 Si1 O1' 77.1(10) 3_766 3_766 ?
O1 Si1 O1' 102.9(10) . 3_766 ?
O1' Si1 O1' 180.000(3) . 3_766 ?
O7 W1 O9 101.8(11) . . ?
O7 W1 O16 102.6(11) . . ?
O9 W1 O16 90.7(7) . . ?
O7 W1 O19 99.6(9) . . ?
O9 W1 O19 158.3(9) . . ?
O16 W1 O19 87.7(6) . . ?
O7 W1 O12 100.4(12) . . ?
O9 W1 O12 88.1(6) . . ?
O16 W1 O12 156.7(10) . . ?
O19 W1 O12 84.9(7) . . ?
O7 W1 O2' 159.7(10) . . ?
O9 W1 O2' 65.2(9) . . ?
O16 W1 O2' 93.5(8) . . ?
O19 W1 O2' 93.3(8) . . ?
O12 W1 O2' 64.9(9) . . ?
O7 W1 O2 159.2(10) . . ?
O9 W1 O2 95.5(9) . . ?
O16 W1 O2 65.5(7) . . ?
O19 W1 O2 64.2(8) . . ?
O12 W1 O2 91.4(9) . . ?
O2' W1 O2 40.8(7) . . ?
O18 W2 O19 101.9(8) . . ?
O18 W2 O10 102.6(12) . . ?
O19 W2 O10 90.6(8) . . ?
O18 W2 O8 100.6(11) . 3_766 ?
O19 W2 O8 157.2(11) . 3_766 ?
O10 W2 O8 88.4(8) . 3_766 ?
O18 W2 O20 102.4(9) . . ?
O19 W2 O20 87.7(6) . . ?
O10 W2 O20 154.7(10) . . ?
O8 W2 O20 83.6(8) 3_766 . ?
O18 W2 O1 156.6(9) . 3_766 ?
O19 W2 O1 97.6(8) . 3_766 ?
O10 W2 O1 64.2(9) . 3_766 ?
O8 W2 O1 61.6(10) 3_766 3_766 ?
O20 W2 O1 91.0(7) . 3_766 ?
O18 W2 O2 160.4(9) . . ?
O19 W2 O2 63.9(7) . . ?
O10 W2 O2 91.4(11) . . ?
O8 W2 O2 93.3(10) 3_766 . ?
O20 W2 O2 65.3(7) . . ?
O1 W2 O2 42.9(7) 3_766 . ?
O11 W3 O20 102.1(9) . . ?
O11 W3 O4 100.1(13) . . ?
O20 W3 O4 91.0(8) . . ?
O11 W3 O5 101.0(14) . . ?
O20 W3 O5 156.6(13) . . ?
O4 W3 O5 89.1(8) . . ?
O11 W3 O16 101.5(9) . . ?
O20 W3 O16 88.0(6) . . ?
O4 W3 O16 158.1(11) . . ?
O5 W3 O16 83.3(9) . . ?
O11 W3 O1' 157.0(9) . . ?
O20 W3 O1' 95.4(8) . . ?
O4 W3 O1' 64.4(10) . . ?
O5 W3 O1' 63.7(11) . . ?
O16 W3 O1' 93.9(7) . . ?
O17 W4 O3 100.7(12) . 3_766 ?
O17 W4 O12 101.2(8) . . ?
O3 W4 O12 91.7(11) 3_766 . ?
O17 W4 O13 100.7(9) . . ?
O3 W4 O13 158.3(11) 3_766 . ?
O12 W4 O13 87.8(7) . . ?
O17 W4 O4 98.2(11) . 3_766 ?
O3 W4 O4 87.9(8) 3_766 3_766 ?
O12 W4 O4 160.3(12) . 3_766 ?
O13 W4 O4 85.4(9) . 3_766 ?
O17 W4 O1' 155.2(8) . 3_766 ?
O3 W4 O1' 64.9(9) 3_766 3_766 ?
O12 W4 O1' 99.4(9) . 3_766 ?
O13 W4 O1' 93.7(9) . 3_766 ?
O4 W4 O1' 62.7(10) 3_766 3_766 ?
O17 W4 O2' 156.6(8) . . ?
O3 W4 O2' 96.5(12) 3_766 . ?
O12 W4 O2' 62.3(8) . . ?
O13 W4 O2' 64.1(7) . . ?
O4 W4 O2' 98.1(11) 3_766 . ?
O1' W4 O2' 48.1(7) 3_766 . ?
O15 W5 O13 101.2(10) . . ?
O15 W5 O8 103.2(10) . . ?
O13 W5 O8 91.2(9) . . ?
O15 W5 O9 99.4(9) . . ?
O13 W5 O9 86.9(7) . . ?
O8 W5 O9 157.3(11) . . ?
O15 W5 O6 102.7(11) . . ?
O13 W5 O6 155.5(11) . . ?
O8 W5 O6 88.2(8) . . ?
O9 W5 O6 84.3(8) . . ?
O15 W5 O1 157.0(8) . . ?
O13 W5 O1 95.1(9) . . ?
O8 W5 O1 60.0(10) . . ?
O9 W5 O1 97.6(8) . . ?
O6 W5 O1 63.7(9) . . ?
O15 W5 O2' 155.4(8) . . ?
O13 W5 O2' 65.3(7) . . ?
O8 W5 O2' 97.8(10) . . ?
O9 W5 O2' 60.9(8) . . ?
O6 W5 O2' 90.5(11) . . ?
O1 W5 O2' 47.5(7) . . ?
O14 W6 O6 100.9(11) . . ?
O14 W6 O5 102.9(12) . . ?
O6 W6 O5 89.3(12) . . ?
O14 W6 O10 99.3(10) . 3_766 ?
O6 W6 O10 89.2(9) . 3_766 ?
O5 W6 O10 157.6(13) . 3_766 ?
O14 W6 O3 101.1(10) . . ?
O6 W6 O3 157.8(12) . . ?
O5 W6 O3 88.5(9) . . ?
O10 W6 O3 84.6(11) 3_766 . ?
O14 W6 O1' 156.8(7) . . ?
O6 W6 O1' 96.9(10) . . ?
O5 W6 O1' 62.4(10) . . ?
O10 W6 O1' 95.6(10) 3_766 . ?
O3 W6 O1' 62.7(8) . . ?
O14 W6 O1 152.1(7) . . ?
O6 W6 O1 63.1(9) . . ?
O5 W6 O1 99.7(12) . . ?
O10 W6 O1 60.1(8) 3_766 . ?
O3 W6 O1 95.6(11) . . ?
O1' W6 O1 50.8(7) . . ?
N1 Cu1 N7 175.9(6) . . ?
N1 Cu1 N6 92(3) . 4_676 ?
N7 Cu1 N6 92(3) . 4_676 ?
N1 Cu1 N12 86.1(6) . 4_585 ?
N7 Cu1 N12 89.7(6) . 4_585 ?
N6 Cu1 N12 164(3) 4_676 4_585 ?
N1 Cu1 OW1 92.0(7) . . ?
N7 Cu1 OW1 89.0(7) . . ?
N6 Cu1 OW1 95(3) 4_676 . ?
N12 Cu1 OW1 101.8(6) 4_585 . ?
Si1 O1' W3 123.0(10) . . ?
Si1 O1' W4 120.3(10) . 3_766 ?
W3 O1' W4 98.3(7) . 3_766 ?
Si1 O1' W6 117.7(10) . . ?
W3 O1' W6 96.5(8) . . ?
W4 O1' W6 95.2(7) 3_766 . ?
Si1 O1 O2 52.8(9) . 3_766 ?
Si1 O1 W2 126.6(11) . 3_766 ?
O2 O1 W2 73.9(10) 3_766 3_766 ?
Si1 O1 W5 120.6(10) . . ?
O2 O1 W5 138.2(12) 3_766 . ?
W2 O1 W5 98.9(7) 3_766 . ?
Si1 O1 W6 114.2(10) . . ?
O2 O1 W6 127.8(11) 3_766 . ?
W2 O1 W6 95.9(7) 3_766 . ?
W5 O1 W6 93.5(7) . . ?
Si1 O2' O2 55.2(9) . . ?
Si1 O2' W1 128.1(11) . . ?
O2 O2' W1 73.0(11) . . ?
Si1 O2' W4 118.9(12) . . ?
O2 O2' W4 129.7(13) . . ?
W1 O2' W4 95.4(7) . . ?
Si1 O2' W5 118.8(10) . . ?
O2 O2' W5 137.2(13) . . ?
W1 O2' W5 95.7(8) . . ?
W4 O2' W5 91.8(6) . . ?
Si1 O2 O2' 61.2(11) . . ?
Si1 O2 O1 61.3(10) . 3_766 ?
O2' O2 O1 102.4(14) . 3_766 ?
Si1 O2 W1 127.3(12) . . ?
O2' O2 W1 66.2(10) . . ?
O1 O2 W1 137.4(12) 3_766 . ?
Si1 O2 W2 124.6(11) . . ?
O2' O2 W2 132.4(12) . . ?
O1 O2 W2 63.3(9) 3_766 . ?
W1 O2 W2 93.4(7) . . ?
W4 O3 W6 137.1(14) 3_766 . ?
W3 O4 W4 134.4(17) . 3_766 ?
W6 O5 W3 137.1(17) . . ?
W6 O6 W5 139.5(13) . . ?
W5 O8 W2 138.9(15) . 3_766 ?
W1 O9 W5 137.8(13) . . ?
W6 O10 W2 139.5(13) 3_766 . ?
W4 O12 W1 136.8(12) . . ?
W5 O13 W4 138.7(10) . . ?
W1 O16 W3 139.9(10) . . ?
W2 O19 W1 137.9(11) . . ?
W3 O20 W2 139.7(9) . . ?
N2 C1 N1 111(2) . . ?
N3 C2 N1 114(2) . . ?
C4 C3 N2 115(3) . . ?
C3 C4 N4 117(3) . . ?
N7 C7 N8 111(2) . . ?
N9 C8 N7 117.0(18) . . ?
C10 C9 N8 100(3) . . ?
C9 C10 N10 97(2) . . ?
N11 C11 N12 115.7(18) . . ?
N12 C12 N10 108.8(19) . . ?
C1 N1 C2 100.4(17) . . ?
C1 N1 Cu1 130.5(15) . . ?
C2 N1 Cu1 128.7(13) . . ?
N3 N2 C1 110.1(19) . . ?
N3 N2 C3 127(2) . . ?
C1 N2 C3 123(2) . . ?
C2 N3 N2 104.8(19) . . ?
N5 N4 C6 108.0 . . ?
N5 N4 C4 122(2) . . ?
C6 N4 C4 130(2) . . ?
N4 N5 C5 108.0 . . ?
N6 C5 N5 108.0 . . ?
C6 N6 C5 108.0 . . ?
C6 N6 Cu1 129.6(10) . 4_575 ?
C5 N6 Cu1 122.1(10) . 4_575 ?
N6 C6 N4 108.0 . . ?
C7 N7 C8 100.8(18) . . ?
C7 N7 Cu1 127.5(16) . . ?
C8 N7 Cu1 131.2(13) . . ?
C7 N8 N9 111.6(18) . . ?
C7 N8 C9 130.6(19) . . ?
N9 N8 C9 117.8(15) . . ?
C8 N9 N8 99.2(15) . . ?
C12 N10 N11 111.7(17) . . ?
C12 N10 C10 134.5(19) . . ?
N11 N10 C10 113.0(19) . . ?
C11 N11 N10 101.7(17) . . ?
C12 N12 C11 102.0(17) . . ?
C12 N12 Cu1 132.4(14) . 4_686 ?
C11 N12 Cu1 125.0(12) . 4_686 ?

loop_
_geom_bond_atom_site_label_1
_geom_bond_atom_site_label_2
_geom_bond_distance
_geom_bond_site_symmetry_2
_geom_bond_publ_flag
Si1 O2 1.51(2) . ?
Si1 O2 1.51(2) 3_766 ?
Si1 O2' 1.61(2) 3_766 ?
Si1 O2' 1.61(2) . ?
Si1 O1 1.66(2) 3_766 ?
Si1 O1 1.66(2) . ?
Si1 O1' 1.69(2) . ?
Si1 O1' 1.69(2) 3_766 ?
W1 O7 1.667(14) . ?
W1 O9 1.844(15) . ?
W1 O16 1.851(16) . ?
W1 O19 1.908(15) . ?
W1 O12 1.917(14) . ?
W1 O2' 2.30(2) . ?
W1 O2 2.40(2) . ?
W2 O18 1.666(14) . ?
W2 O19 1.869(15) . ?
W2 O10 1.898(18) . ?
W2 O8 1.906(18) 3_766 ?
W2 O20 1.906(14) . ?
W2 O1 2.27(2) 3_766 ?
W2 O2 2.44(2) . ?
W3 O11 1.650(15) . ?
W3 O20 1.851(15) . ?
W3 O4 1.882(19) . ?
W3 O5 1.900(19) . ?
W3 O16 1.914(17) . ?
W3 O1' 2.30(2) . ?
W4 O17 1.659(14) . ?
W4 O3 1.819(18) 3_766 ?
W4 O12 1.86(2) . ?
W4 O13 1.935(16) . ?
W4 O4 1.94(2) 3_766 ?
W4 O1' 2.350(18) 3_766 ?
W4 O2' 2.45(2) . ?
W5 O15 1.663(14) . ?
W5 O13 1.825(17) . ?
W5 O8 1.859(19) . ?
W5 O9 1.931(18) . ?
W5 O6 1.96(2) . ?
W5 O1 2.371(19) . ?
W5 O2' 2.451(19) . ?
W6 O14 1.654(14) . ?
W6 O6 1.80(2) . ?
W6 O5 1.86(2) . ?
W6 O10 1.86(2) 3_766 ?
W6 O3 1.94(2) . ?
W6 O1' 2.38(2) . ?
W6 O1 2.48(2) . ?
Cu1 N1 1.983(14) . ?
Cu1 N7 1.988(15) . ?
Cu1 N6 2.03(8) 4_676 ?
Cu1 N12 2.030(15) 4_585 ?
Cu1 OW1 2.250(19) . ?
O1' W4 2.350(18) 3_766 ?
O1 O2 1.73(3) 3_766 ?
O1 W2 2.27(2) 3_766 ?
O2' O2 1.64(3) . ?
O2 O1 1.73(3) 3_766 ?
O3 W4 1.819(17) 3_766 ?
O4 W4 1.94(2) 3_766 ?
O8 W2 1.906(18) 3_766 ?
O10 W6 1.86(2) 3_766 ?
C1 N2 1.30(3) . ?
C1 N1 1.31(3) . ?
C2 N3 1.27(3) . ?
C2 N1 1.36(3) . ?
C3 C4 1.27(4) . ?
C3 N2 1.47(3) . ?
C4 N4 1.47(4) . ?
C7 N7 1.27(3) . ?
C7 N8 1.30(3) . ?
C8 N9 1.28(2) . ?
C8 N7 1.37(2) . ?
C9 C10 1.33(4) . ?
C9 N8 1.65(4) . ?
C10 N10 1.62(4) . ?
C11 N11 1.28(3) . ?
C11 N12 1.35(2) . ?
C12 N12 1.32(3) . ?
C12 N10 1.31(3) . ?
N2 N3 1.28(3) . ?
N4 N5 1.322(12) . ?
N4 C6 1.322(12) . ?
N5 C5 1.322(12) . ?
C5 N6 1.322(12) . ?
N6 C6 1.322(12) . ?
N6 Cu1 2.027(13) 4_575 ?
N8 N9 1.35(2) . ?
N10 N11 1.33(2) . ?
N12 Cu1 2.030(15) 4_686 ?
